data_7055336
loop_
_publ_author_name
'Kleisath, Elizabeth'
'Yutronkie, Nathan J.'
'Korobkov, Ilia'
'Gabidullin, Bulat M.'
'Brusso, Jaclyn L.'

_publ_section_title
;
 Alkyl-functionalization of 3,5-bis(2-pyridyl)-1,2,4,6-thiatriazine
;
_journal_issue 5
_journal_name_full 'New J. Chem.'
_journal_page_first 4472
_journal_paper_doi 10.1039/C5NJ02611C
_journal_volume 40
_journal_year 2016
_chemical_formula_sum 'C17 H17 F6 N5 O6 S3'
_chemical_formula_weight 597.53
_space_group_crystal_system triclinic
_space_group_IT_number 2
_space_group_name_Hall '-P 1'
_space_group_name_H-M_alt 'P -1'
_symmetry_space_group_name_Hall '-P 1'
_symmetry_space_group_name_H-M 'P -1'
_atom_sites_solution_hydrogens geom
_audit_creation_method SHELXL-2014/7
_audit_update_record
;
2015-12-04 deposited with the CCDC.
2016-01-19 downloaded from the CCDC.
;
_cell_angle_alpha 96.902(19)
_cell_angle_beta 108.004(18)
_cell_angle_gamma 107.987(17)
_cell_formula_units_Z 2
_cell_length_a 8.938(4)
_cell_length_b 11.927(5)
_cell_length_c 12.900(5)
_cell_measurement_reflns_used 9945
_cell_measurement_temperature 200(2)
_cell_measurement_theta_max 33.13
_cell_measurement_theta_min 2.21
_cell_volume 1208.1(9)
_computing_cell_refinement 'Bruker SAINT'
_computing_data_collection 'Bruker APEX2'
_computing_data_reduction 'Bruker SAINT'
_computing_molecular_graphics 'Bruker SHELXTL'
_computing_publication_material 'Bruker SHELXTL'
_computing_structure_refinement 'SHELXL-2014/7 (Sheldrick, 2014)'
_computing_structure_solution 'SHELXS-97 (Sheldrick, 2008)'
_diffrn_ambient_temperature 200(2)
_diffrn_measured_fraction_theta_full 0.999
_diffrn_measured_fraction_theta_max 0.907
_diffrn_measurement_device_type 'Bruker APEX-II CCD'
_diffrn_measurement_method 'omega amd phi scans'
_diffrn_radiation_source 'fine-focus sealed tube'
_diffrn_radiation_type MoK\a
_diffrn_radiation_wavelength 0.71073
_diffrn_reflns_av_R_equivalents 0.0202
_diffrn_reflns_av_unetI/netI 0.0255
_diffrn_reflns_Laue_measured_fraction_full 0.999
_diffrn_reflns_Laue_measured_fraction_max 0.907
_diffrn_reflns_limit_h_max 13
_diffrn_reflns_limit_h_min -13
_diffrn_reflns_limit_k_max 17
_diffrn_reflns_limit_k_min -18
_diffrn_reflns_limit_l_max 19
_diffrn_reflns_limit_l_min -20
_diffrn_reflns_number 25311
_diffrn_reflns_point_group_measured_fraction_full 0.999
_diffrn_reflns_point_group_measured_fraction_max 0.907
_diffrn_reflns_theta_full 25.242
_diffrn_reflns_theta_max 34.352
_diffrn_reflns_theta_min 2.198
_exptl_absorpt_coefficient_mu 0.398
_exptl_absorpt_correction_T_max 0.7468
_exptl_absorpt_correction_T_min 0.6505
_exptl_absorpt_correction_type multi-scan
_exptl_absorpt_process_details
;
Sheldrick G.M. (2008). SADABS-2008/1, Bruker/Siemens 
Area Detector Absorption Correction Program.
Bruker AXS, Madison, Wisconsin, USA.
;
_exptl_crystal_colour yellow
_exptl_crystal_density_diffrn 1.643
_exptl_crystal_description plate
_exptl_crystal_F_000 608
_exptl_crystal_size_max 0.746
_exptl_crystal_size_mid 0.448
_exptl_crystal_size_min 0.156
_refine_diff_density_max 0.638
_refine_diff_density_min -0.298
_refine_diff_density_rms 0.069
_refine_ls_extinction_method none
_refine_ls_goodness_of_fit_ref 1.026
_refine_ls_hydrogen_treatment constr
_refine_ls_matrix_type full
_refine_ls_number_parameters 458
_refine_ls_number_reflns 9183
_refine_ls_number_restraints 261
_refine_ls_restrained_S_all 1.060
_refine_ls_R_factor_all 0.0685
_refine_ls_R_factor_gt 0.0485
_refine_ls_shift/su_max 0.002
_refine_ls_shift/su_mean 0.000
_refine_ls_structure_factor_coef Fsqd
_refine_ls_weighting_details 'w=1/[\s^2^(Fo^2^)+(0.0754P)^2^+0.3525P] where P=(Fo^2^+2Fc^2^)/3'
_refine_ls_weighting_scheme calc
_refine_ls_wR_factor_gt 0.1266
_refine_ls_wR_factor_ref 0.1422
_reflns_Friedel_coverage 0.000
_reflns_number_gt 6831
_reflns_number_total 9183
_reflns_threshold_expression 'I > 2\s(I)'
_cod_data_source_file c5nj02611c2.cif
_cod_data_source_block shelx
_cod_depositor_comments 'Adding full bibliography for 7055334--7055337.cif.'
_cod_original_cell_volume 1208.1(8)
_cod_database_code 7055336
_shelx_shelxl_version_number 2014/7
_shelx_space_group_comment
;
The symmetry employed for this shelxl refinement is uniquely defined
by the following loop, which should always be used as a source of
symmetry information in preference to the above space-group names.
They are only intended as comments.
;
_shelx_estimated_absorpt_t_min 0.756
_shelx_estimated_absorpt_t_max 0.941

loop_
_space_group_symop_operation_xyz
'x, y, z'
'-x, -y, -z'

loop_
_atom_site_label
_atom_site_type_symbol
_atom_site_fract_x
_atom_site_fract_y
_atom_site_fract_z
_atom_site_U_iso_or_equiv
_atom_site_adp_type
_atom_site_occupancy
_atom_site_site_symmetry_order
_atom_site_calc_flag
_atom_site_refinement_flags_posn
_atom_site_refinement_flags_adp
_atom_site_refinement_flags_occupancy
_atom_site_disorder_assembly
_atom_site_disorder_group
C1 C 0.2459(2) -0.01800(15) 0.09978(16) 0.0402(3) Uani 1 1 d . . . . .
H1A H 0.1381 -0.0395 0.0374 0.060 Uiso 1 1 calc R U . . .
H1B H 0.3236 0.0614 0.1013 0.060 Uiso 1 1 calc R U . . .
H1C H 0.2267 -0.0145 0.1707 0.060 Uiso 1 1 calc R U . . .
N2 N 0.32071(15) -0.11099(11) 0.08459(11) 0.0306(2) Uani 1 1 d . . . . .
C3 C 0.2133(2) -0.22251(14) 0.02327(15) 0.0399(3) Uani 1 1 d . . . . .
H3 H 0.0949 -0.2405 -0.0010 0.048 Uiso 1 1 calc R U . . .
C4 C 0.2722(2) -0.31121(15) -0.00492(16) 0.0441(4) Uani 1 1 d . . . . .
H4 H 0.1950 -0.3903 -0.0466 0.053 Uiso 1 1 calc R U . . .
C5 C 0.4439(2) -0.28431(15) 0.02783(16) 0.0443(4) Uani 1 1 d . . . . .
H5 H 0.4859 -0.3439 0.0067 0.053 Uiso 1 1 calc R U . . .
C6 C 0.5548(2) -0.16953(15) 0.09187(14) 0.0380(3) Uani 1 1 d . . . . .
H6 H 0.6735 -0.1498 0.1152 0.046 Uiso 1 1 calc R U . . .
C7 C 0.49063(18) -0.08381(13) 0.12146(12) 0.0295(3) Uani 1 1 d . . . . .
C8 C 0.60902(17) 0.03618(13) 0.19943(12) 0.0292(3) Uani 1 1 d . . . . .
N10 N 0.73109(16) 0.09430(12) 0.16652(11) 0.0349(3) Uani 1 1 d . . . . .
S11 S 0.88251(4) 0.21269(3) 0.26690(3) 0.03349(9) Uani 1 1 d . . . . .
N12 N 0.79510(16) 0.26279(12) 0.35068(12) 0.0342(3) Uani 1 1 d . . . . .
C13 C 0.66007(17) 0.18155(12) 0.35314(12) 0.0280(2) Uani 1 1 d . . . . .
C14 C 0.58220(16) 0.21509(12) 0.43398(12) 0.0279(2) Uani 1 1 d . . . . .
C15 C 0.46462(18) 0.12303(13) 0.45465(13) 0.0322(3) Uani 1 1 d . . . . .
H15 H 0.4292 0.0419 0.4134 0.039 Uiso 1 1 calc R U . . .
C16 C 0.3975(2) 0.14706(15) 0.53450(14) 0.0381(3) Uani 1 1 d . . . . .
H16 H 0.3169 0.0831 0.5481 0.046 Uiso 1 1 calc R U . . .
C17 C 0.4492(2) 0.26490(17) 0.59398(15) 0.0439(4) Uani 1 1 d . . . . .
H17 H 0.4082 0.2834 0.6510 0.053 Uiso 1 1 calc R U . . .
C18 C 0.5614(2) 0.35488(16) 0.56877(15) 0.0414(4) Uani 1 1 d . . . . .
H18 H 0.5947 0.4366 0.6077 0.050 Uiso 1 1 calc R U . . .
N19 N 0.62620(15) 0.33140(11) 0.49050(11) 0.0322(2) Uani 1 1 d . . . . .
C20 C 0.7333(2) 0.43903(14) 0.46559(16) 0.0437(4) Uani 1 1 d . . . . .
H20A H 0.7279 0.5127 0.5044 0.066 Uiso 1 1 calc R U . . .
H20B H 0.6922 0.4325 0.3845 0.066 Uiso 1 1 calc R U . . .
H20C H 0.8505 0.4431 0.4914 0.066 Uiso 1 1 calc R U . . .
C21 C 1.0032(2) 0.14218(17) 0.35577(16) 0.0431(4) Uani 1 1 d . . . . .
H21A H 0.9289 0.0821 0.3813 0.065 Uiso 1 1 calc R U . . .
H21B H 1.0925 0.2041 0.4209 0.065 Uiso 1 1 calc R U . . .
H21C H 1.0543 0.1018 0.3137 0.065 Uiso 1 1 calc R U . . .
N22 N 0.57421(15) 0.06597(11) 0.29012(10) 0.0307(2) Uani 1 1 d . . . . .
S30 S 0.29078(4) 0.30293(3) 0.20835(3) 0.03225(9) Uani 1 1 d . . . . .
O31 O 0.43885(15) 0.28338(12) 0.20006(12) 0.0465(3) Uani 1 1 d . . . . .
O32 O 0.13197(15) 0.20560(11) 0.14446(11) 0.0422(3) Uani 1 1 d . . . . .
O33 O 0.30945(17) 0.35548(11) 0.32102(10) 0.0435(3) Uani 1 1 d . . . . .
C30 C 0.2792(2) 0.42454(16) 0.13577(15) 0.0424(4) Uani 1 1 d . . . . .
F31 F 0.41888(18) 0.52183(12) 0.18421(12) 0.0679(4) Uani 1 1 d . . . . .
F32 F 0.2595(2) 0.39282(14) 0.02917(11) 0.0776(4) Uani 1 1 d . . . . .
F33 F 0.15113(18) 0.45709(13) 0.13802(14) 0.0728(4) Uani 1 1 d . . . . .
S40 S 0.9897(17) 0.8226(7) 0.3059(11) 0.0403(4) Uani 0.4346(10) 1 d D U P A 1
O41 O 1.1479(13) 0.8606(14) 0.4112(11) 0.075(2) Uani 0.4346(10) 1 d D U P A 1
O42 O 0.976(4) 0.841(2) 0.1949(15) 0.069(2) Uani 0.4346(10) 1 d D U P A 1
O43 O 0.852(3) 0.839(3) 0.336(2) 0.077(3) Uani 0.4346(10) 1 d D U P A 1
C40 C 0.9307(14) 0.6607(9) 0.2858(9) 0.058(2) Uani 0.4346(10) 1 d D U P A 1
F41 F 1.0433(13) 0.6198(8) 0.2688(8) 0.106(2) Uani 0.4346(10) 1 d D U P A 1
F42 F 0.7905(14) 0.6019(13) 0.1934(10) 0.086(3) Uani 0.4346(10) 1 d D U P A 1
F43 F 0.9167(11) 0.6249(7) 0.3764(7) 0.0805(18) Uani 0.4346(10) 1 d D U P A 1
S40' S 0.9958(17) 0.8205(7) 0.3121(11) 0.0403(4) Uani 0.4346(10) 1 d D U P A 2
O41' O 1.1651(12) 0.8617(12) 0.3726(7) 0.075(2) Uani 0.4346(10) 1 d . U P A 2
O42' O 0.974(4) 0.862(2) 0.2105(15) 0.069(2) Uani 0.4346(10) 1 d . U P A 2
O43' O 0.879(3) 0.836(3) 0.358(2) 0.077(3) Uani 0.4346(10) 1 d . U P A 2
C40' C 0.9389(14) 0.6580(9) 0.2693(9) 0.063(2) Uani 0.4346(10) 1 d D U P A 2
F41' F 1.0158(13) 0.6255(8) 0.2076(7) 0.108(2) Uani 0.4346(10) 1 d D U P A 2
F42' F 0.7661(12) 0.6040(11) 0.2118(10) 0.075(2) Uani 0.4346(10) 1 d D U P A 2
F43' F 0.9739(12) 0.6108(8) 0.3565(8) 0.120(3) Uani 0.4346(10) 1 d D U P A 2
S40" S 0.9734(5) 0.7767(4) 0.3536(4) 0.0521(13) Uani 0.131(2) 1 d D U P A 3
O41" O 1.1579(18) 0.8742(15) 0.4065(17) 0.038(3) Uani 0.131(2) 1 d D U P A 3
O42" O 0.917(2) 0.6929(15) 0.4158(13) 0.074(4) Uani 0.131(2) 1 d D U P A 3
O43" O 0.8585(17) 0.8393(12) 0.3125(19) 0.069(5) Uani 0.131(2) 1 d D U P A 3
C40" C 0.983(2) 0.6976(15) 0.2333(13) 0.102(5) Uani 0.131(2) 1 d D U P A 3
F41" F 0.994(3) 0.767(2) 0.1598(13) 0.145(6) Uani 0.131(2) 1 d D U P A 3
F42" F 1.120(2) 0.6701(19) 0.2538(19) 0.117(6) Uani 0.131(2) 1 d D U P A 3
F43" F 0.852(3) 0.5958(15) 0.1796(15) 0.099(6) Uani 0.131(2) 1 d D U P A 3

loop_
_atom_site_aniso_label
_atom_site_aniso_U_11
_atom_site_aniso_U_22
_atom_site_aniso_U_33
_atom_site_aniso_U_23
_atom_site_aniso_U_13
_atom_site_aniso_U_12
C1 0.0301(7) 0.0397(8) 0.0509(9) 0.0036(7) 0.0131(7) 0.0176(6)
N2 0.0272(5) 0.0317(5) 0.0336(6) 0.0081(5) 0.0108(5) 0.0123(4)
C3 0.0317(7) 0.0342(7) 0.0447(9) 0.0085(6) 0.0062(6) 0.0083(6)
C4 0.0483(9) 0.0302(7) 0.0460(9) 0.0069(6) 0.0103(7) 0.0116(7)
C5 0.0535(10) 0.0366(8) 0.0491(9) 0.0096(7) 0.0192(8) 0.0249(7)
C6 0.0361(7) 0.0405(8) 0.0430(8) 0.0104(6) 0.0158(6) 0.0199(6)
C7 0.0290(6) 0.0334(6) 0.0289(6) 0.0087(5) 0.0119(5) 0.0133(5)
C8 0.0262(6) 0.0332(6) 0.0301(6) 0.0091(5) 0.0102(5) 0.0129(5)
N10 0.0292(6) 0.0404(6) 0.0361(6) 0.0089(5) 0.0155(5) 0.0106(5)
S11 0.02562(16) 0.03502(18) 0.0427(2) 0.01140(14) 0.01638(14) 0.01033(13)
N12 0.0260(5) 0.0331(6) 0.0443(7) 0.0072(5) 0.0149(5) 0.0105(5)
C13 0.0238(6) 0.0315(6) 0.0298(6) 0.0086(5) 0.0086(5) 0.0122(5)
C14 0.0223(6) 0.0304(6) 0.0301(6) 0.0068(5) 0.0073(5) 0.0111(5)
C15 0.0301(6) 0.0335(6) 0.0369(7) 0.0098(5) 0.0149(6) 0.0137(5)
C16 0.0341(7) 0.0431(8) 0.0427(8) 0.0122(6) 0.0202(6) 0.0147(6)
C17 0.0396(8) 0.0491(9) 0.0433(9) 0.0020(7) 0.0213(7) 0.0138(7)
C18 0.0375(8) 0.0398(8) 0.0409(8) -0.0027(6) 0.0151(7) 0.0101(6)
N19 0.0263(5) 0.0323(6) 0.0325(6) 0.0025(5) 0.0082(5) 0.0081(4)
C20 0.0423(9) 0.0301(7) 0.0537(10) 0.0036(7) 0.0212(8) 0.0053(6)
C21 0.0309(7) 0.0489(9) 0.0536(10) 0.0153(8) 0.0141(7) 0.0202(7)
N22 0.0289(6) 0.0311(5) 0.0313(6) 0.0068(4) 0.0124(5) 0.0087(4)
S30 0.02757(17) 0.03235(17) 0.03520(18) 0.00487(13) 0.00930(14) 0.01223(13)
O31 0.0334(6) 0.0531(7) 0.0582(8) 0.0126(6) 0.0159(5) 0.0237(5)
O32 0.0303(5) 0.0365(6) 0.0496(7) -0.0004(5) 0.0087(5) 0.0089(4)
O33 0.0484(7) 0.0414(6) 0.0365(6) 0.0053(5) 0.0154(5) 0.0128(5)
C30 0.0455(9) 0.0416(8) 0.0401(8) 0.0094(7) 0.0123(7) 0.0197(7)
F31 0.0684(8) 0.0484(6) 0.0704(8) 0.0225(6) 0.0198(7) 0.0021(6)
F32 0.1239(13) 0.0799(10) 0.0403(6) 0.0206(6) 0.0274(8) 0.0526(9)
F33 0.0698(9) 0.0625(8) 0.1088(12) 0.0318(8) 0.0352(8) 0.0475(7)
S40 0.0312(7) 0.0401(3) 0.0482(10) 0.0147(4) 0.0152(7) 0.0091(3)
O41 0.0399(19) 0.073(2) 0.075(4) 0.014(4) -0.002(3) -0.0033(16)
O42 0.0935(17) 0.066(6) 0.076(4) 0.038(4) 0.052(3) 0.038(4)
O43 0.069(5) 0.101(2) 0.082(7) 0.020(5) 0.047(5) 0.040(4)
C40 0.058(4) 0.044(3) 0.063(4) 0.008(3) 0.019(3) 0.012(3)
F41 0.107(5) 0.086(4) 0.140(6) 0.003(5) 0.060(5) 0.051(3)
F42 0.083(6) 0.076(4) 0.057(3) -0.012(2) 0.020(3) -0.009(4)
F43 0.111(5) 0.049(2) 0.083(3) 0.038(2) 0.039(3) 0.018(3)
S40' 0.0312(7) 0.0401(3) 0.0482(10) 0.0147(4) 0.0152(7) 0.0091(3)
O41' 0.0399(19) 0.073(2) 0.075(4) 0.014(4) -0.002(3) -0.0033(16)
O42' 0.0935(17) 0.066(6) 0.076(4) 0.038(4) 0.052(3) 0.038(4)
O43' 0.069(5) 0.101(2) 0.082(7) 0.020(5) 0.047(5) 0.040(4)
C40' 0.060(4) 0.045(4) 0.068(4) 0.022(3) 0.006(3) 0.015(3)
F41' 0.115(5) 0.079(3) 0.147(6) 0.001(4) 0.059(5) 0.058(4)
F42' 0.046(2) 0.061(3) 0.079(6) 0.001(3) 0.009(3) -0.0109(19)
F43' 0.127(7) 0.081(4) 0.109(5) 0.063(4) -0.007(4) 0.015(4)
S40" 0.0363(17) 0.0414(18) 0.065(3) 0.0187(17) 0.0030(15) 0.0090(14)
O41" 0.033(5) 0.030(5) 0.044(6) 0.005(4) 0.012(4) 0.008(4)
O42" 0.077(8) 0.066(7) 0.074(8) 0.024(6) 0.026(7) 0.019(6)
O43" 0.026(5) 0.031(5) 0.131(13) 0.043(7) -0.004(6) 0.009(4)
C40" 0.114(11) 0.090(9) 0.096(8) 0.008(6) 0.033(7) 0.041(8)
F41" 0.178(16) 0.164(13) 0.144(11) 0.068(10) 0.091(11) 0.086(12)
F42" 0.133(12) 0.103(12) 0.116(12) -0.012(9) 0.034(9) 0.072(10)
F43" 0.132(12) 0.091(8) 0.061(8) 0.010(6) 0.016(8) 0.046(8)

loop_
_atom_type_symbol
_atom_type_description
_atom_type_scat_dispersion_real
_atom_type_scat_dispersion_imag
_atom_type_scat_source
C C 0.0033 0.0016 'International Tables Vol C Tables 4.2.6.8 and 6.1.1.4'
H H 0.0000 0.0000 'International Tables Vol C Tables 4.2.6.8 and 6.1.1.4'
N N 0.0061 0.0033 'International Tables Vol C Tables 4.2.6.8 and 6.1.1.4'
O O 0.0106 0.0060 'International Tables Vol C Tables 4.2.6.8 and 6.1.1.4'
F F 0.0171 0.0103 'International Tables Vol C Tables 4.2.6.8 and 6.1.1.4'
S S 0.1246 0.1234 'International Tables Vol C Tables 4.2.6.8 and 6.1.1.4'

loop_
_geom_angle_atom_site_label_1
_geom_angle_atom_site_label_2
_geom_angle_atom_site_label_3
_geom_angle
N2 C1 H1A 109.5
N2 C1 H1B 109.5
H1A C1 H1B 109.5
N2 C1 H1C 109.5
H1A C1 H1C 109.5
H1B C1 H1C 109.5
C3 N2 C7 120.45(13)
C3 N2 C1 116.92(13)
C7 N2 C1 122.35(13)
N2 C3 C4 121.02(16)
N2 C3 H3 119.5
C4 C3 H3 119.5
C3 C4 C5 119.51(16)
C3 C4 H4 120.2
C5 C4 H4 120.2
C4 C5 C6 119.48(16)
C4 C5 H5 120.3
C6 C5 H5 120.3
C7 C6 C5 119.29(16)
C7 C6 H6 120.4
C5 C6 H6 120.4
N2 C7 C6 120.17(14)
N2 C7 C8 120.19(12)
C6 C7 C8 119.55(13)
N10 C8 N22 131.04(14)
N10 C8 C7 113.89(13)
N22 C8 C7 115.06(12)
C8 N10 S11 112.52(11)
N12 S11 N10 107.94(7)
N12 S11 C21 100.88(8)
N10 S11 C21 102.77(9)
C13 N12 S11 114.99(11)
N12 C13 N22 128.68(13)
N12 C13 C14 118.73(13)
N22 C13 C14 112.58(12)
N19 C14 C15 118.64(13)
N19 C14 C13 122.98(12)
C15 C14 C13 118.34(12)
C14 C15 C16 121.13(14)
C14 C15 H15 119.4
C16 C15 H15 119.4
C17 C16 C15 119.17(15)
C17 C16 H16 120.4
C15 C16 H16 120.4
C18 C17 C16 118.37(15)
C18 C17 H17 120.8
C16 C17 H17 120.8
N19 C18 C17 122.38(15)
N19 C18 H18 118.8
C17 C18 H18 118.8
C18 N19 C14 120.21(13)
C18 N19 C20 115.85(13)
C14 N19 C20 123.76(13)
N19 C20 H20A 109.5
N19 C20 H20B 109.5
H20A C20 H20B 109.5
N19 C20 H20C 109.5
H20A C20 H20C 109.5
H20B C20 H20C 109.5
S11 C21 H21A 109.5
S11 C21 H21B 109.5
H21A C21 H21B 109.5
S11 C21 H21C 109.5
H21A C21 H21C 109.5
H21B C21 H21C 109.5
C8 N22 C13 116.97(12)
O32 S30 O31 115.50(8)
O32 S30 O33 115.05(8)
O31 S30 O33 114.40(8)
O32 S30 C30 102.96(9)
O31 S30 C30 103.18(9)
O33 S30 C30 103.33(8)
F31 C30 F32 107.47(17)
F31 C30 F33 107.41(16)
F32 C30 F33 107.18(17)
F31 C30 S30 110.57(13)
F32 C30 S30 112.48(13)
F33 C30 S30 111.48(13)
O42 S40 O43 111.9(16)
O42 S40 O41 128.7(16)
O43 S40 O41 109.3(13)
O42 S40 C40 103.1(11)
O43 S40 C40 100.4(15)
O41 S40 C40 98.2(9)
F41 C40 F43 102.6(8)
F41 C40 F42 104.2(10)
F43 C40 F42 112.6(11)
F41 C40 S40 114.2(8)
F43 C40 S40 111.8(7)
F42 C40 S40 111.0(8)
O41' S40' O43' 122.7(14)
O41' S40' O42' 107.3(15)
O43' S40' O42' 110.5(16)
O41' S40' C40' 103.5(9)
O43' S40' C40' 105.9(15)
O42' S40' C40' 105.5(11)
F43' C40' F41' 106.0(9)
F43' C40' F42' 106.5(10)
F41' C40' F42' 109.2(10)
F43' C40' S40' 111.3(8)
F41' C40' S40' 114.4(8)
F42' C40' S40' 109.2(7)
O42" S40" O43" 113.1(10)
O42" S40" O41" 119.2(10)
O43" S40" O41" 107.8(9)
O42" S40" C40" 109.3(10)
O43" S40" C40" 105.5(11)
O41" S40" C40" 100.5(9)
F43" C40" F42" 106.7(17)
F43" C40" F41" 107.2(17)
F42" C40" F41" 103.6(17)
F43" C40" S40" 114.8(12)
F42" C40" S40" 113.2(11)
F41" C40" S40" 110.5(11)

loop_
_geom_bond_atom_site_label_1
_geom_bond_atom_site_label_2
_geom_bond_distance
C1 N2 1.484(2)
C1 H1A 0.9800
C1 H1B 0.9800
C1 H1C 0.9800
N2 C3 1.344(2)
N2 C7 1.3603(19)
C3 C4 1.378(3)
C3 H3 0.9500
C4 C5 1.378(3)
C4 H4 0.9500
C5 C6 1.387(2)
C5 H5 0.9500
C6 C7 1.387(2)
C6 H6 0.9500
C7 C8 1.497(2)
C8 N10 1.3194(19)
C8 N22 1.3361(18)
N10 S11 1.6731(15)
S11 N12 1.6703(14)
S11 C21 1.7925(18)
N12 C13 1.3059(19)
C13 N22 1.3571(19)
C13 C14 1.5008(19)
C14 N19 1.3614(19)
C14 C15 1.383(2)
C15 C16 1.385(2)
C15 H15 0.9500
C16 C17 1.378(2)
C16 H16 0.9500
C17 C18 1.372(3)
C17 H17 0.9500
C18 N19 1.352(2)
C18 H18 0.9500
N19 C20 1.482(2)
C20 H20A 0.9800
C20 H20B 0.9800
C20 H20C 0.9800
C21 H21A 0.9800
C21 H21B 0.9800
C21 H21C 0.9800
S30 O32 1.4390(13)
S30 O31 1.4455(13)
S30 O33 1.4490(13)
S30 C30 1.8305(19)
C30 F31 1.321(2)
C30 F32 1.323(2)
C30 F33 1.324(2)
S40 O42 1.447(17)
S40 O43 1.465(17)
S40 O41 1.523(14)
S40 C40 1.800(9)
C40 F41 1.308(9)
C40 F43 1.319(9)
C40 F42 1.347(10)
S40' O41' 1.364(16)
S40' O43' 1.401(19)
S40' O42' 1.437(18)
S40' C40' 1.811(9)
C40' F43' 1.313(9)
C40' F41' 1.298(10)
C40' F42' 1.383(10)
S40" O42" 1.425(14)
S40" O43" 1.458(12)
S40" O41" 1.570(14)
S40" C40" 1.755(14)
C40" F43" 1.318(13)
C40" F42" 1.324(13)
C40" F41" 1.342(13)

loop_
_geom_hbond_atom_site_label_D
_geom_hbond_atom_site_label_H
_geom_hbond_atom_site_label_A
_geom_hbond_distance_DH
_geom_hbond_distance_HA
_geom_hbond_distance_DA
_geom_hbond_angle_DHA
_geom_hbond_site_symmetry_A
C1 H1B O31 0.98 2.53 3.353(3) 141.8 .
C1 H1C O42 0.98 2.50 3.16(2) 124.1 1_445
C1 H1C O42' 0.98 2.52 3.24(2) 129.5 1_445
C3 H3 O32 0.95 2.47 3.257(2) 140.3 2
C3 H3 F41" 0.95 2.51 2.999(16) 112.3 1_445
C6 H6 O42 0.95 2.62 3.54(3) 162.7 1_545
C6 H6 O42' 0.95 2.54 3.46(3) 164.3 1_545
C6 H6 O43" 0.95 2.61 3.233(16) 123.1 1_545
C15 H15 O41' 0.95 2.51 3.210(11) 130.6 1_445
C15 H15 O41" 0.95 2.59 3.192(15) 121.4 1_445
C17 H17 F31 0.95 2.62 3.219(3) 121.4 2_666
C17 H17 O43 0.95 2.40 3.05(2) 125.2 2_666
C17 H17 O43' 0.95 2.48 3.09(2) 122.0 2_666
C17 H17 O43" 0.95 2.60 3.296(19) 130.6 2_666
C18 H18 O33 0.95 2.32 3.260(3) 170.6 2_666
C20 H20C F43' 0.98 2.40 3.170(8) 135.2 2_766
C21 H21B O42" 0.98 2.35 3.082(18) 131.3 2_766

loop_
_geom_torsion_atom_site_label_1
_geom_torsion_atom_site_label_2
_geom_torsion_atom_site_label_3
_geom_torsion_atom_site_label_4
_geom_torsion
C7 N2 C3 C4 -0.8(2)
C1 N2 C3 C4 173.35(16)
N2 C3 C4 C5 -1.7(3)
C3 C4 C5 C6 2.1(3)
C4 C5 C6 C7 -0.2(3)
C3 N2 C7 C6 2.8(2)
C1 N2 C7 C6 -171.04(15)
C3 N2 C7 C8 -173.70(14)
C1 N2 C7 C8 12.4(2)
C5 C6 C7 N2 -2.3(2)
C5 C6 C7 C8 174.26(14)
N2 C7 C8 N10 -129.17(15)
C6 C7 C8 N10 54.28(19)
N2 C7 C8 N22 51.14(18)
C6 C7 C8 N22 -125.42(15)
N22 C8 N10 S11 11.5(2)
C7 C8 N10 S11 -168.12(10)
C8 N10 S11 N12 -27.54(13)
C8 N10 S11 C21 78.53(13)
N10 S11 N12 C13 25.64(14)
C21 S11 N12 C13 -81.75(13)
S11 N12 C13 N22 -6.2(2)
S11 N12 C13 C14 174.43(10)
N12 C13 C14 N19 12.1(2)
N22 C13 C14 N19 -167.38(13)
N12 C13 C14 C15 -165.63(14)
N22 C13 C14 C15 14.87(18)
N19 C14 C15 C16 -2.7(2)
C13 C14 C15 C16 175.14(14)
C14 C15 C16 C17 0.1(2)
C15 C16 C17 C18 2.3(3)
C16 C17 C18 N19 -2.0(3)
C17 C18 N19 C14 -0.6(3)
C17 C18 N19 C20 174.61(18)
C15 C14 N19 C18 3.0(2)
C13 C14 N19 C18 -174.77(14)
C15 C14 N19 C20 -171.87(15)
C13 C14 N19 C20 10.4(2)
N10 C8 N22 C13 11.0(2)
C7 C8 N22 C13 -169.37(12)
N12 C13 N22 C8 -14.2(2)
C14 C13 N22 C8 165.22(12)
O32 S30 C30 F31 -179.29(13)
O31 S30 C30 F31 -58.79(15)
O33 S30 C30 F31 60.64(15)
O32 S30 C30 F32 -59.13(16)
O31 S30 C30 F32 61.37(16)
O33 S30 C30 F32 -179.20(14)
O32 S30 C30 F33 61.29(15)
O31 S30 C30 F33 -178.21(13)
O33 S30 C30 F33 -58.77(15)
O42 S40 C40 F41 71.4(15)
O43 S40 C40 F41 -173.0(13)
O41 S40 C40 F41 -61.6(12)
O42 S40 C40 F43 -172.7(14)
O43 S40 C40 F43 -57.1(14)
O41 S40 C40 F43 54.4(12)
O42 S40 C40 F42 -46.0(16)
O43 S40 C40 F42 69.5(14)
O41 S40 C40 F42 -179.0(11)
O41' S40' C40' F43' 59.4(12)
O43' S40' C40' F43' -70.9(14)
O42' S40' C40' F43' 171.9(15)
O41' S40' C40' F41' -60.7(11)
O43' S40' C40' F41' 169.0(13)
O42' S40' C40' F41' 51.8(16)
O41' S40' C40' F42' 176.6(10)
O43' S40' C40' F42' 46.4(14)
O42' S40' C40' F42' -70.8(16)
O42" S40" C40" F43" 43.2(17)
O43" S40" C40" F43" -78.7(16)
O41" S40" C40" F43" 169.4(16)
O42" S40" C40" F42" -79.7(17)
O43" S40" C40" F42" 158.4(15)
O41" S40" C40" F42" 46.4(17)
O42" S40" C40" F41" 164.6(15)
O43" S40" C40" F41" 42.7(16)
O41" S40" C40" F41" -69.2(16)
